data_7056151
loop_
_publ_author_name
'Ghosh, Biswa Nath'
'Schlecht, Sabine'
'Bauz\'a, Antonio'
'Frontera, Antonio'

_publ_section_title
;
 Mononuclear and dinuclear trimethylplatinum(iv) iodide complexes of
 3-substituted pyridines
;
_journal_issue 9
_journal_name_full 'New J. Chem.'
_journal_page_first 3498
_journal_paper_doi 10.1039/C7NJ00337D
_journal_volume 41
_journal_year 2017
_chemical_formula_moiety 'C18 H26 I2 N4 Pt2'
_chemical_formula_sum 'C18 H26 I2 N4 Pt2'
_chemical_formula_weight 942.41
_space_group_crystal_system monoclinic
_space_group_IT_number 14
_space_group_name_Hall '-P 2yn'
_space_group_name_H-M_alt 'P 1 21/n 1'
_symmetry_space_group_name_Hall '-P 2yn'
_symmetry_space_group_name_H-M 'P 1 21/n 1'
_atom_sites_solution_hydrogens geom
_audit_creation_method SHELXL-2014
_audit_update_record
;
2015-05-13 deposited with the CCDC.
2017-03-29 downloaded from the CCDC.
;
_cell_angle_alpha 90
_cell_angle_beta 93.4459(18)
_cell_angle_gamma 90
_cell_formula_units_Z 4
_cell_length_a 7.74628(16)
_cell_length_b 30.9134(8)
_cell_length_c 9.8163(2)
_cell_measurement_reflns_used 8094
_cell_measurement_temperature 173(2)
_cell_measurement_theta_max 30.7130
_cell_measurement_theta_min 2.0730
_cell_volume 2346.40(9)
_computing_cell_refinement
;
CrysAlisPro, Agilent Technologies,
Version 1.171.36.28 (release 01-02-2013 CrysAlis171 .NET)
(compiled Feb  1 2013,16:14:44)
;
_computing_data_collection
;
CrysAlisPro, Agilent Technologies,
Version 1.171.36.28 (release 01-02-2013 CrysAlis171 .NET)
(compiled Feb  1 2013,16:14:44)
;
_computing_data_reduction
;
CrysAlisPro, Agilent Technologies,
Version 1.171.36.28 (release 01-02-2013 CrysAlis171 .NET)
(compiled Feb  1 2013,16:14:44)
;
_computing_molecular_graphics 'Mercury v3.3 (Macrae et al., 2008)'
_computing_publication_material 'WinGX (Farrugia, 2012)'
_computing_structure_refinement 'SHELXL-2014 (Sheldrick, 2014)'
_computing_structure_solution
;
SUPERFLIP, J. Appl. Cryst. (2007) 40, 786-790
;
_diffrn_ambient_temperature 173(2)
_diffrn_detector_area_resol_mean 16.0107
_diffrn_measured_fraction_theta_full 1.000
_diffrn_measured_fraction_theta_max 1.000
_diffrn_measurement_device_type 'SuperNova, Single source at offset, Eos'
_diffrn_measurement_method '\w scans'
_diffrn_radiation_type MoK\a
_diffrn_radiation_wavelength 0.71073
_diffrn_reflns_av_R_equivalents 0.0461
_diffrn_reflns_av_unetI/netI 0.0372
_diffrn_reflns_Laue_measured_fraction_full 1.000
_diffrn_reflns_Laue_measured_fraction_max 1.000
_diffrn_reflns_limit_h_max 9
_diffrn_reflns_limit_h_min -9
_diffrn_reflns_limit_k_max 37
_diffrn_reflns_limit_k_min -37
_diffrn_reflns_limit_l_max 11
_diffrn_reflns_limit_l_min -11
_diffrn_reflns_number 14633
_diffrn_reflns_point_group_measured_fraction_full 1.000
_diffrn_reflns_point_group_measured_fraction_max 1.000
_diffrn_reflns_theta_full 25.242
_diffrn_reflns_theta_max 25.245
_diffrn_reflns_theta_min 2.180
_diffrn_source 'SuperNova (Mo) X-ray Source'
_exptl_absorpt_coefficient_mu 14.552
_exptl_absorpt_correction_T_max 0.422
_exptl_absorpt_correction_T_min 0.067
_exptl_absorpt_correction_type analytical
_exptl_absorpt_process_details
;
CrysAlisPro, Agilent Technologies,
Version 1.171.36.28 (release 01-02-2013 CrysAlis171 .NET)
(compiled Feb  1 2013,16:14:44)
Analytical numeric absorption correction using a multifaceted crystal
            model based on expressions derived by R.C. Clark & J.S. Reid.
(Clark, R. C. & Reid, J. S. (1995). Acta Cryst. A51, 887-897)
;
_exptl_crystal_colour colorless
_exptl_crystal_density_diffrn 2.668
_exptl_crystal_density_method 'not measured'
_exptl_crystal_description plate
_exptl_crystal_F_000 1696
_exptl_crystal_size_max 0.360
_exptl_crystal_size_mid 0.210
_exptl_crystal_size_min 0.060
_refine_diff_density_max 1.363
_refine_diff_density_min -1.013
_refine_diff_density_rms 0.221
_refine_ls_extinction_method none
_refine_ls_goodness_of_fit_ref 1.131
_refine_ls_hydrogen_treatment constr
_refine_ls_matrix_type full
_refine_ls_number_parameters 241
_refine_ls_number_reflns 4258
_refine_ls_number_restraints 6
_refine_ls_restrained_S_all 1.131
_refine_ls_R_factor_all 0.0374
_refine_ls_R_factor_gt 0.0346
_refine_ls_shift/su_max 0.001
_refine_ls_shift/su_mean 0.000
_refine_ls_structure_factor_coef Fsqd
_refine_ls_weighting_details 'w=1/[\s^2^(Fo^2^)+(0.0348P)^2^+9.4497P] where P=(Fo^2^+2Fc^2^)/3'
_refine_ls_weighting_scheme calc
_refine_ls_wR_factor_gt 0.0806
_refine_ls_wR_factor_ref 0.0826
_reflns_Friedel_coverage 0.000
_reflns_number_gt 3997
_reflns_number_total 4258
_reflns_threshold_expression 'I > 2\s(I)'
_cod_data_source_file c7nj00337d2.cif
_cod_data_source_block syn-[PtMe3(3-NCpy)I]2
_cod_original_cell_volume 2346.41(9)
_cod_database_code 7056151
_shelx_space_group_comment
;
The symmetry employed for this shelxl refinement is uniquely defined
by the following loop, which should always be used as a source of
symmetry information in preference to the above space-group names.
They are only intended as comments.
;
_shelx_estimated_absorpt_t_min 0.077
_shelx_estimated_absorpt_t_max 0.476
_shelxl_version_number 2014-3

loop_
_space_group_symop_operation_xyz
'x, y, z'
'-x+1/2, y+1/2, -z+1/2'
'-x, -y, -z'
'x-1/2, -y-1/2, z-1/2'

loop_
_atom_site_label
_atom_site_type_symbol
_atom_site_fract_x
_atom_site_fract_y
_atom_site_fract_z
_atom_site_U_iso_or_equiv
_atom_site_adp_type
_atom_site_occupancy
_atom_site_site_symmetry_order
_atom_site_calc_flag
_atom_site_refinement_flags_posn
_atom_site_refinement_flags_adp
Pt1 Pt 0.44648(4) 0.10140(2) 0.50137(3) 0.02487(10) Uani 1 1 d . .
Pt2 Pt 0.64520(4) 0.21268(2) 0.66149(3) 0.02129(10) Uani 1 1 d . .
I1 I 0.32900(6) 0.16886(2) 0.66304(6) 0.02959(14) Uani 1 1 d . .
I2 I 0.75571(6) 0.14740(2) 0.48807(5) 0.02487(13) Uani 1 1 d . .
N1 N 0.5727(8) 0.0674(2) 0.6793(7) 0.0285(15) Uani 1 1 d . .
N2 N 0.7287(8) 0.1760(2) 0.8489(6) 0.0225(14) Uani 1 1 d . .
N3 N 1.0858(11) -0.0168(3) 0.7632(9) 0.056(2) Uani 1 1 d . .
N4 N 1.1874(11) 0.0794(3) 0.9927(9) 0.053(2) Uani 1 1 d . .
C1 C 0.3252(11) 0.1321(3) 0.3365(9) 0.036(2) Uani 1 1 d . .
H1A H 0.3465 0.1161 0.2530 0.055 Uiso 1 1 calc R U
H1B H 0.3708 0.1616 0.3297 0.055 Uiso 1 1 calc R U
H1C H 0.2005 0.1333 0.3481 0.055 Uiso 1 1 calc R U
C2 C 0.2250(11) 0.0659(3) 0.5189(10) 0.040(2) Uani 1 1 d . .
H2A H 0.1468 0.0816 0.5764 0.060 Uiso 1 1 calc R U
H2B H 0.2544 0.0378 0.5604 0.060 Uiso 1 1 calc R U
H2C H 0.1679 0.0614 0.4282 0.060 Uiso 1 1 calc R U
C3 C 0.5214(11) 0.0543(3) 0.3691(10) 0.042(2) Uani 1 1 d . .
H3A H 0.4315 0.0506 0.2954 0.062 Uiso 1 1 calc R U
H3B H 0.5384 0.0269 0.4185 0.062 Uiso 1 1 calc R U
H3C H 0.6299 0.0629 0.3305 0.062 Uiso 1 1 calc R U
C4 C 0.5656(12) 0.2488(3) 0.4939(8) 0.036(2) Uani 1 1 d . U
H4A H 0.6453 0.2731 0.4843 0.054 Uiso 1 1 calc R U
H4B H 0.4489 0.2600 0.5055 0.054 Uiso 1 1 calc R U
H4C H 0.5644 0.2307 0.4120 0.054 Uiso 1 1 calc R U
C5 C 0.5676(11) 0.2632(3) 0.7781(9) 0.034(2) Uani 1 1 d . .
H5A H 0.6347 0.2632 0.8659 0.051 Uiso 1 1 calc R U
H5B H 0.4444 0.2601 0.7936 0.051 Uiso 1 1 calc R U
H5C H 0.5865 0.2905 0.7305 0.051 Uiso 1 1 calc R U
C6 C 0.8774(11) 0.2440(3) 0.6544(8) 0.0306(19) Uani 1 1 d . .
H6A H 0.8629 0.2745 0.6782 0.046 Uiso 1 1 calc R U
H6B H 0.9184 0.2419 0.5622 0.046 Uiso 1 1 calc R U
H6C H 0.9622 0.2306 0.7196 0.046 Uiso 1 1 calc R U
C7 C 0.7249(10) 0.0471(3) 0.6714(9) 0.0286(18) Uani 1 1 d . .
H7 H 0.7806 0.0474 0.5878 0.034 Uiso 1 1 calc R U
C8 C 0.8024(11) 0.0258(3) 0.7841(10) 0.035(2) Uani 1 1 d . .
C9 C 0.7242(11) 0.0256(3) 0.9083(9) 0.036(2) Uani 1 1 d . .
H9 H 0.7766 0.0114 0.9861 0.043 Uiso 1 1 calc R U
C10 C 0.5695(11) 0.0466(3) 0.9144(9) 0.038(2) Uani 1 1 d . .
H10 H 0.5124 0.0476 0.9973 0.045 Uiso 1 1 calc R U
C11 C 0.4979(11) 0.0663(3) 0.7992(9) 0.035(2) Uani 1 1 d . .
H11 H 0.3888 0.0801 0.8045 0.043 Uiso 1 1 calc R U
C12 C 0.8718(9) 0.1518(3) 0.8586(8) 0.0229(16) Uani 1 1 d . .
H12 H 0.9405 0.1494 0.7820 0.027 Uiso 1 1 calc R U
C13 C 0.9222(10) 0.1300(3) 0.9789(8) 0.0260(17) Uani 1 1 d . .
C14 C 0.8253(11) 0.1341(3) 1.0923(9) 0.035(2) Uani 1 1 d . .
H14 H 0.8577 0.1193 1.1749 0.042 Uiso 1 1 calc R U
C15 C 0.6817(11) 0.1599(3) 1.0822(9) 0.041(2) Uani 1 1 d . .
H15 H 0.6155 0.1647 1.1592 0.049 Uiso 1 1 calc R U
C16 C 0.6352(10) 0.1786(3) 0.9597(8) 0.0300(19) Uani 1 1 d . .
H16 H 0.5301 0.1944 0.9521 0.036 Uiso 1 1 calc R U
C17 C 0.9623(11) 0.0027(3) 0.7708(10) 0.041(2) Uani 1 1 d . .
C18 C 1.0728(11) 0.1023(3) 0.9848(8) 0.033(2) Uani 1 1 d . .

loop_
_atom_site_aniso_label
_atom_site_aniso_U_11
_atom_site_aniso_U_22
_atom_site_aniso_U_33
_atom_site_aniso_U_23
_atom_site_aniso_U_13
_atom_site_aniso_U_12
Pt1 0.02355(17) 0.02452(18) 0.02654(18) 0.00114(13) 0.00135(13) 0.00082(12)
Pt2 0.02412(17) 0.02339(17) 0.01631(16) 0.00112(12) 0.00069(12) 0.00103(11)
I1 0.0216(3) 0.0322(3) 0.0353(3) -0.0019(2) 0.0050(2) 0.0027(2)
I2 0.0262(3) 0.0296(3) 0.0192(3) -0.0022(2) 0.0053(2) -0.0015(2)
N1 0.027(4) 0.026(4) 0.033(4) 0.006(3) 0.002(3) 0.003(3)
N2 0.024(3) 0.028(4) 0.015(3) -0.003(3) 0.001(3) 0.000(3)
N3 0.046(5) 0.065(6) 0.059(6) 0.008(5) 0.009(4) 0.022(5)
N4 0.049(5) 0.071(6) 0.041(5) 0.018(5) 0.011(4) 0.030(5)
C1 0.038(5) 0.037(5) 0.032(5) 0.003(4) -0.015(4) 0.007(4)
C2 0.038(5) 0.032(5) 0.051(6) 0.002(4) 0.009(4) -0.003(4)
C3 0.032(5) 0.044(6) 0.048(6) -0.013(5) -0.002(4) -0.004(4)
C4 0.052(5) 0.030(4) 0.025(4) 0.010(4) -0.008(4) 0.013(4)
C5 0.040(5) 0.036(5) 0.026(4) -0.001(4) 0.003(4) 0.007(4)
C6 0.044(5) 0.028(4) 0.021(4) -0.005(4) 0.010(4) -0.009(4)
C7 0.025(4) 0.024(4) 0.036(5) 0.004(4) 0.005(4) 0.000(3)
C8 0.028(4) 0.026(4) 0.052(6) 0.005(4) 0.002(4) 0.004(3)
C9 0.037(5) 0.041(5) 0.029(5) 0.007(4) 0.000(4) 0.003(4)
C10 0.038(5) 0.043(5) 0.033(5) 0.012(4) 0.012(4) 0.009(4)
C11 0.034(5) 0.035(5) 0.039(5) 0.010(4) 0.012(4) 0.002(4)
C12 0.024(4) 0.028(4) 0.016(4) -0.002(3) -0.002(3) -0.002(3)
C13 0.023(4) 0.031(4) 0.024(4) -0.003(4) 0.000(3) 0.004(3)
C14 0.040(5) 0.043(5) 0.021(4) 0.015(4) 0.005(4) 0.012(4)
C15 0.035(5) 0.060(6) 0.030(5) 0.009(5) 0.017(4) 0.015(4)
C16 0.026(4) 0.045(5) 0.020(4) 0.002(4) 0.009(3) 0.009(4)
C17 0.033(5) 0.042(5) 0.047(6) 0.007(5) 0.003(4) 0.006(4)
C18 0.034(5) 0.043(5) 0.023(4) 0.003(4) 0.003(4) 0.005(4)

loop_
_atom_type_symbol
_atom_type_description
_atom_type_scat_dispersion_real
_atom_type_scat_dispersion_imag
_atom_type_scat_source
C C 0.0033 0.0016 'International Tables Vol C Tables 4.2.6.8 and 6.1.1.4'
H H 0.0000 0.0000 'International Tables Vol C Tables 4.2.6.8 and 6.1.1.4'
N N 0.0061 0.0033 'International Tables Vol C Tables 4.2.6.8 and 6.1.1.4'
I I -0.4742 1.8119 'International Tables Vol C Tables 4.2.6.8 and 6.1.1.4'
Pt Pt -1.7033 8.3905 'International Tables Vol C Tables 4.2.6.8 and 6.1.1.4'

loop_
_geom_angle_atom_site_label_1
_geom_angle_atom_site_label_2
_geom_angle_atom_site_label_3
_geom_angle
C2 Pt1 C1 88.2(4)
C2 Pt1 C3 86.8(4)
C1 Pt1 C3 87.9(4)
C2 Pt1 N1 90.7(3)
C1 Pt1 N1 178.8(3)
C3 Pt1 N1 91.9(3)
C2 Pt1 I2 177.2(3)
C1 Pt1 I2 94.6(3)
C3 Pt1 I2 93.2(3)
N1 Pt1 I2 86.54(17)
C2 Pt1 I1 92.8(3)
C1 Pt1 I1 87.3(3)
C3 Pt1 I1 175.2(3)
N1 Pt1 I1 92.85(18)
I2 Pt1 I1 87.497(17)
C5 Pt2 C6 86.9(3)
C5 Pt2 C4 87.0(3)
C6 Pt2 C4 86.4(4)
C5 Pt2 N2 90.4(3)
C6 Pt2 N2 93.3(3)
C4 Pt2 N2 177.5(3)
C5 Pt2 I1 94.6(3)
C6 Pt2 I1 178.2(2)
C4 Pt2 I1 92.7(3)
N2 Pt2 I1 87.68(16)
C5 Pt2 I2 176.2(3)
C6 Pt2 I2 91.1(2)
C4 Pt2 I2 89.6(3)
N2 Pt2 I2 92.90(16)
I1 Pt2 I2 87.375(17)
Pt2 I1 Pt1 92.462(17)
Pt1 I2 Pt2 92.521(16)
C7 N1 C11 117.8(7)
C7 N1 Pt1 121.6(6)
C11 N1 Pt1 120.6(5)
C12 N2 C16 117.4(7)
C12 N2 Pt2 122.9(5)
C16 N2 Pt2 119.7(5)
Pt1 C1 H1A 109.5
Pt1 C1 H1B 109.5
H1A C1 H1B 109.5
Pt1 C1 H1C 109.5
H1A C1 H1C 109.5
H1B C1 H1C 109.5
Pt1 C2 H2A 109.5
Pt1 C2 H2B 109.5
H2A C2 H2B 109.5
Pt1 C2 H2C 109.5
H2A C2 H2C 109.5
H2B C2 H2C 109.5
Pt1 C3 H3A 109.5
Pt1 C3 H3B 109.5
H3A C3 H3B 109.5
Pt1 C3 H3C 109.5
H3A C3 H3C 109.5
H3B C3 H3C 109.5
Pt2 C4 H4A 109.5
Pt2 C4 H4B 109.5
H4A C4 H4B 109.5
Pt2 C4 H4C 109.5
H4A C4 H4C 109.5
H4B C4 H4C 109.5
Pt2 C5 H5A 109.5
Pt2 C5 H5B 109.5
H5A C5 H5B 109.5
Pt2 C5 H5C 109.5
H5A C5 H5C 109.5
H5B C5 H5C 109.5
Pt2 C6 H6A 109.5
Pt2 C6 H6B 109.5
H6A C6 H6B 109.5
Pt2 C6 H6C 109.5
H6A C6 H6C 109.5
H6B C6 H6C 109.5
N1 C7 C8 120.9(8)
N1 C7 H7 119.5
C8 C7 H7 119.5
C7 C8 C9 120.5(8)
C7 C8 C17 119.6(8)
C9 C8 C17 119.9(8)
C10 C9 C8 117.7(8)
C10 C9 H9 121.2
C8 C9 H9 121.2
C9 C10 C11 119.1(8)
C9 C10 H10 120.4
C11 C10 H10 120.4
N1 C11 C10 124.0(8)
N1 C11 H11 118.0
C10 C11 H11 118.0
N2 C12 C13 121.3(7)
N2 C12 H12 119.3
C13 C12 H12 119.3
C14 C13 C12 119.9(7)
C14 C13 C18 119.8(7)
C12 C13 C18 120.3(7)
C15 C14 C13 118.2(8)
C15 C14 H14 120.9
C13 C14 H14 120.9
C16 C15 C14 118.8(8)
C16 C15 H15 120.6
C14 C15 H15 120.6
N2 C16 C15 124.2(8)
N2 C16 H16 117.9
C15 C16 H16 117.9
N3 C17 C8 177.4(11)
N4 C18 C13 177.1(10)

loop_
_geom_bond_atom_site_label_1
_geom_bond_atom_site_label_2
_geom_bond_distance
Pt1 C2 2.052(9)
Pt1 C1 2.055(8)
Pt1 C3 2.057(9)
Pt1 N1 2.216(7)
Pt1 I2 2.7954(6)
Pt1 I1 2.8052(6)
Pt2 C5 2.048(8)
Pt2 C6 2.048(8)
Pt2 C4 2.053(8)
Pt2 N2 2.224(6)
Pt2 I1 2.8000(6)
Pt2 I2 2.8069(6)
N1 C7 1.341(10)
N1 C11 1.342(11)
N2 C12 1.336(10)
N2 C16 1.345(10)
N3 C17 1.137(12)
N4 C18 1.136(11)
C1 H1A 0.9800
C1 H1B 0.9800
C1 H1C 0.9800
C2 H2A 0.9800
C2 H2B 0.9800
C2 H2C 0.9800
C3 H3A 0.9800
C3 H3B 0.9800
C3 H3C 0.9800
C4 H4A 0.9800
C4 H4B 0.9800
C4 H4C 0.9800
C5 H5A 0.9800
C5 H5B 0.9800
C5 H5C 0.9800
C6 H6A 0.9800
C6 H6B 0.9800
C6 H6C 0.9800
C7 C8 1.393(12)
C7 H7 0.9500
C8 C9 1.394(12)
C8 C17 1.442(12)
C9 C10 1.367(12)
C9 H9 0.9500
C10 C11 1.372(12)
C10 H10 0.9500
C11 H11 0.9500
C12 C13 1.394(11)
C12 H12 0.9500
C13 C14 1.385(11)
C13 C18 1.446(11)
C14 C15 1.367(12)
C14 H14 0.9500
C15 C16 1.363(12)
C15 H15 0.9500
C16 H16 0.9500

loop_
_geom_torsion_atom_site_label_1
_geom_torsion_atom_site_label_2
_geom_torsion_atom_site_label_3
_geom_torsion_atom_site_label_4
_geom_torsion
C11 N1 C7 C8 0.0(12)
Pt1 N1 C7 C8 -179.8(6)
N1 C7 C8 C9 -1.1(13)
N1 C7 C8 C17 177.3(8)
C7 C8 C9 C10 0.7(14)
C17 C8 C9 C10 -177.6(9)
C8 C9 C10 C11 0.7(14)
C7 N1 C11 C10 1.4(13)
Pt1 N1 C11 C10 -178.7(7)
C9 C10 C11 N1 -1.8(15)
C16 N2 C12 C13 0.1(11)
Pt2 N2 C12 C13 178.5(6)
N2 C12 C13 C14 -1.5(12)
N2 C12 C13 C18 176.9(8)
C12 C13 C14 C15 -0.3(14)
C18 C13 C14 C15 -178.7(9)
C13 C14 C15 C16 3.4(15)
C12 N2 C16 C15 3.3(13)
Pt2 N2 C16 C15 -175.2(8)
C14 C15 C16 N2 -5.1(15)
